data_2223647
loop_
_publ_author_name
'Wang, Yao-Geng'

_publ_section_title
;
 2-Amino-6-methyl-1,3-benzothiazole--octanedioic acid (2/1)
;
_journal_coeditor_code BT5102
_journal_issue 11
_journal_name_full 'Acta Crystallographica Section E'
_journal_page_first o2832
_journal_paper_doi 10.1107/S1600536809042652
_journal_volume 65
_journal_year 2009
_chemical_formula_iupac '2C8 H8 N2 S, C8 H14 O4'
_chemical_formula_moiety '2(C8 H8 N2 S), C8 H14 O4'
_chemical_formula_sum 'C24 H30 N4 O4 S2'
_chemical_formula_weight 502.64
_chemical_name_systematic
;
2-Amino-6-methyl-1,3-benzothiazole--octanedioic acid (2/1)
;
_space_group_IT_number 14
_symmetry_cell_setting monoclinic
_symmetry_space_group_name_Hall '-P 2ybc'
_symmetry_space_group_name_H-M 'P 1 21/c 1'
_atom_sites_solution_hydrogens geom
_atom_sites_solution_primary direct
_atom_sites_solution_secondary difmap
_audit_creation_method SHELXL-97
_cell_angle_alpha 90.00
_cell_angle_beta 127.992(5)
_cell_angle_gamma 90.00
_cell_formula_units_Z 2
_cell_length_a 12.4372(12)
_cell_length_b 7.9165(8)
_cell_length_c 16.6061(12)
_cell_measurement_reflns_used 2130
_cell_measurement_temperature 293(2)
_cell_measurement_theta_max 24.40
_cell_measurement_theta_min 2.46
_cell_volume 1288.6(2)
_computing_cell_refinement 'SAINT (Bruker, 2001)'
_computing_data_collection 'APEX2 (Bruker, 2003)'
_computing_data_reduction 'SAINT (Bruker, 2001)'
_computing_molecular_graphics
;
SHELXTL (Sheldrick, 2008) and DIAMOND (Brandenburg & Berndt,
1999)
;
_computing_publication_material 'SHELXL97 (Sheldrick, 2008)'
_computing_structure_refinement 'SHELXL97 (Sheldrick, 2008)'
_computing_structure_solution 'SHELXS97 (Sheldrick, 2008)'
_diffrn_ambient_temperature 293(2)
_diffrn_measured_fraction_theta_full 0.999
_diffrn_measured_fraction_theta_max 0.999
_diffrn_measurement_device_type 'Bruker APEXII CCD area-detector'
_diffrn_measurement_method '\f and \w'
_diffrn_radiation_monochromator graphite
_diffrn_radiation_source 'fine-focus sealed tube'
_diffrn_radiation_type MoK\a
_diffrn_radiation_wavelength 0.71073
_diffrn_reflns_av_R_equivalents 0.0193
_diffrn_reflns_av_sigmaI/netI 0.0203
_diffrn_reflns_limit_h_max 13
_diffrn_reflns_limit_h_min -14
_diffrn_reflns_limit_k_max 9
_diffrn_reflns_limit_k_min -7
_diffrn_reflns_limit_l_max 19
_diffrn_reflns_limit_l_min -19
_diffrn_reflns_number 6745
_diffrn_reflns_theta_full 25.01
_diffrn_reflns_theta_max 25.01
_diffrn_reflns_theta_min 2.08
_exptl_absorpt_coefficient_mu 0.243
_exptl_absorpt_correction_T_max 0.9575
_exptl_absorpt_correction_T_min 0.9417
_exptl_absorpt_correction_type multi-scan
_exptl_absorpt_process_details '(SADABS; Sheldrick, 1996)'
_exptl_crystal_colour colourless
_exptl_crystal_density_diffrn 1.295
_exptl_crystal_density_method 'not measured'
_exptl_crystal_description block
_exptl_crystal_F_000 532
_exptl_crystal_size_max 0.25
_exptl_crystal_size_mid 0.20
_exptl_crystal_size_min 0.18
_refine_diff_density_max 0.158
_refine_diff_density_min -0.197
_refine_ls_extinction_method none
_refine_ls_goodness_of_fit_ref 1.048
_refine_ls_hydrogen_treatment constr
_refine_ls_matrix_type full
_refine_ls_number_parameters 156
_refine_ls_number_reflns 2271
_refine_ls_number_restraints 0
_refine_ls_restrained_S_all 1.048
_refine_ls_R_factor_all 0.0454
_refine_ls_R_factor_gt 0.0329
_refine_ls_shift/su_max 0.001
_refine_ls_shift/su_mean 0.000
_refine_ls_structure_factor_coef Fsqd
_refine_ls_weighting_details 'calc w=1/[\s^2^(Fo^2^)+(0.0501P)^2^+0.2150P] where P=(Fo^2^+2Fc^2^)/3'
_refine_ls_weighting_scheme calc
_refine_ls_wR_factor_gt 0.0915
_refine_ls_wR_factor_ref 0.0984
_reflns_number_gt 1767
_reflns_number_total 2271
_reflns_threshold_expression I>2\s(I)
_cod_data_source_file bt5102.cif
_cod_data_source_block I
_cod_original_sg_symbol_H-M 'P 21/c'
_cod_database_code 2223647
_cod_database_fobs_code 2223647

loop_
_symmetry_equiv_pos_as_xyz
'x, y, z'
'-x, y+1/2, -z+1/2'
'-x, -y, -z'
'x, -y-1/2, z-1/2'

loop_
_atom_site_type_symbol
_atom_site_label
_atom_site_fract_x
_atom_site_fract_y
_atom_site_fract_z
_atom_site_U_iso_or_equiv
_atom_site_adp_type
_atom_site_calc_flag
_atom_site_refinement_flags
_atom_site_occupancy
_atom_site_disorder_assembly
_atom_site_disorder_group
S S1 0.27303(5) -0.11551(6) 1.15536(3) 0.06084(19) Uani d . 1 . .
O O1 0.41522(14) 0.48915(16) 1.10448(9) 0.0707(4) Uani d . 1 . .
O O2 0.24755(15) 0.39416(17) 0.95120(9) 0.0743(4) Uani d . 1 . .
H H2 0.2495 0.3168 0.9849 0.111 Uiso calc R 1 . .
N N1 0.23024(15) 0.12817(17) 1.03421(11) 0.0561(4) Uani d . 1 . .
N N2 0.40617(17) 0.1802(2) 1.20575(12) 0.0760(5) Uani d . 1 . .
H H2A 0.4222 0.2778 1.1924 0.091 Uiso d R 1 . .
H H2B 0.4541 0.1450 1.2679 0.091 Uiso d R 1 . .
C C1 0.13613(17) 0.0017(2) 0.97271(13) 0.0517(4) Uani d . 1 . .
C C2 0.14393(17) -0.1411(2) 1.02435(13) 0.0534(4) Uani d . 1 . .
C C3 0.0586(2) -0.2780(3) 0.97316(14) 0.0700(6) Uani d . 1 . .
H H3 0.0656 -0.3730 1.0090 0.084 Uiso calc R 1 . .
C C4 -0.0376(2) -0.2717(3) 0.86769(15) 0.0711(6) Uani d . 1 . .
C C5 -0.0446(2) -0.1297(3) 0.81731(15) 0.0716(6) Uani d . 1 . .
H H5 -0.1090 -0.1260 0.7465 0.086 Uiso calc R 1 . .
C C6 0.03990(19) 0.0074(3) 0.86719(13) 0.0656(5) Uani d . 1 . .
H H6 0.0325 0.1020 0.8308 0.079 Uiso calc R 1 . .
C C7 0.30726(18) 0.0837(2) 1.13027(13) 0.0541(4) Uani d . 1 . .
C C8 -0.1328(3) -0.4193(4) 0.81008(19) 0.1066(9) Uani d . 1 . .
H H8A -0.1898 -0.3967 0.7381 0.160 Uiso calc R 1 . .
H H8B -0.1888 -0.4354 0.8311 0.160 Uiso calc R 1 . .
H H8C -0.0803 -0.5196 0.8246 0.160 Uiso calc R 1 . .
C C9 0.33968(18) 0.5053(2) 1.01209(13) 0.0537(4) Uani d . 1 . .
C C10 0.34445(19) 0.6517(2) 0.95779(13) 0.0570(5) Uani d . 1 . .
H H10A 0.2554 0.7052 0.9163 0.068 Uiso calc R 1 . .
H H10B 0.3616 0.6092 0.9118 0.068 Uiso calc R 1 . .
C C11 0.45049(18) 0.7847(2) 1.02578(12) 0.0541(4) Uani d . 1 . .
H H11A 0.5402 0.7330 1.0659 0.065 Uiso calc R 1 . .
H H11B 0.4351 0.8265 1.0728 0.065 Uiso calc R 1 . .
C C12 0.44826(18) 0.9325(2) 0.96670(13) 0.0564(4) Uani d . 1 . .
H H12A 0.4649 0.8906 0.9204 0.068 Uiso calc R 1 . .
H H12B 0.3580 0.9825 0.9257 0.068 Uiso calc R 1 . .

loop_
_atom_site_aniso_label
_atom_site_aniso_U_11
_atom_site_aniso_U_22
_atom_site_aniso_U_33
_atom_site_aniso_U_12
_atom_site_aniso_U_13
_atom_site_aniso_U_23
S1 0.0674(3) 0.0618(3) 0.0453(3) -0.0065(2) 0.0307(2) 0.0036(2)
O1 0.0878(9) 0.0557(8) 0.0427(7) -0.0119(7) 0.0270(7) 0.0017(6)
O2 0.0888(10) 0.0590(9) 0.0466(7) -0.0179(7) 0.0274(7) 0.0011(6)
N1 0.0597(9) 0.0503(9) 0.0469(8) 0.0005(7) 0.0272(7) 0.0031(7)
N2 0.0856(12) 0.0609(10) 0.0485(9) -0.0145(9) 0.0246(9) -0.0005(8)
C1 0.0489(9) 0.0540(10) 0.0480(9) 0.0032(8) 0.0276(8) 0.0002(8)
C2 0.0515(10) 0.0613(11) 0.0464(9) -0.0034(8) 0.0296(8) 0.0004(8)
C3 0.0740(13) 0.0726(14) 0.0621(12) -0.0200(11) 0.0413(11) -0.0048(10)
C4 0.0610(12) 0.0830(15) 0.0565(11) -0.0164(11) 0.0296(10) -0.0111(11)
C5 0.0592(12) 0.0876(16) 0.0461(10) -0.0005(11) 0.0215(9) -0.0039(11)
C6 0.0621(11) 0.0698(13) 0.0470(10) 0.0057(10) 0.0245(9) 0.0068(9)
C7 0.0588(10) 0.0519(10) 0.0460(9) 0.0016(8) 0.0294(9) 0.0009(8)
C8 0.0974(18) 0.117(2) 0.0769(16) -0.0487(16) 0.0392(14) -0.0237(15)
C9 0.0618(11) 0.0464(10) 0.0449(10) 0.0025(8) 0.0288(9) 0.0002(8)
C10 0.0641(11) 0.0534(10) 0.0465(9) 0.0020(9) 0.0304(9) 0.0046(8)
C11 0.0611(11) 0.0489(10) 0.0479(9) 0.0039(8) 0.0313(9) 0.0055(8)
C12 0.0618(11) 0.0547(10) 0.0475(9) 0.0039(8) 0.0310(9) 0.0085(8)

loop_
_atom_type_symbol
_atom_type_description
_atom_type_scat_dispersion_real
_atom_type_scat_dispersion_imag
_atom_type_scat_source
C C 0.0033 0.0016 'International Tables Vol C Tables 4.2.6.8 and 6.1.1.4'
H H 0.0000 0.0000 'International Tables Vol C Tables 4.2.6.8 and 6.1.1.4'
N N 0.0061 0.0033 'International Tables Vol C Tables 4.2.6.8 and 6.1.1.4'
O O 0.0106 0.0060 'International Tables Vol C Tables 4.2.6.8 and 6.1.1.4'
S S 0.1246 0.1234 'International Tables Vol C Tables 4.2.6.8 and 6.1.1.4'

loop_
_geom_angle_atom_site_label_1
_geom_angle_atom_site_label_2
_geom_angle_atom_site_label_3
_geom_angle_site_symmetry_1
_geom_angle_site_symmetry_3
_geom_angle
_geom_angle_publ_flag
C2 S1 C7 . . 88.84(8) ?
C9 O2 H2 . . 109.5 ?
C7 N1 C1 . . 110.78(15) ?
C7 N2 H2A . . 120.0 ?
C7 N2 H2B . . 120.0 ?
H2A N2 H2B . . 120.0 ?
C2 C1 C6 . . 119.08(17) ?
C2 C1 N1 . . 115.16(15) ?
C6 C1 N1 . . 125.76(17) ?
C3 C2 C1 . . 121.59(17) ?
C3 C2 S1 . . 128.73(15) ?
C1 C2 S1 . . 109.67(13) ?
C2 C3 C4 . . 119.16(19) ?
C2 C3 H3 . . 120.4 ?
C4 C3 H3 . . 120.4 ?
C5 C4 C3 . . 118.79(19) ?
C5 C4 C8 . . 121.09(19) ?
C3 C4 C8 . . 120.1(2) ?
C4 C5 C6 . . 122.73(18) ?
C4 C5 H5 . . 118.6 ?
C6 C5 H5 . . 118.6 ?
C5 C6 C1 . . 118.65(19) ?
C5 C6 H6 . . 120.7 ?
C1 C6 H6 . . 120.7 ?
N1 C7 N2 . . 123.60(17) ?
N1 C7 S1 . . 115.54(13) ?
N2 C7 S1 . . 120.86(14) ?
C4 C8 H8A . . 109.5 ?
C4 C8 H8B . . 109.5 ?
H8A C8 H8B . . 109.5 ?
C4 C8 H8C . . 109.5 ?
H8A C8 H8C . . 109.5 ?
H8B C8 H8C . . 109.5 ?
O1 C9 O2 . . 122.54(16) ?
O1 C9 C10 . . 123.85(16) ?
O2 C9 C10 . . 113.60(15) ?
C9 C10 C11 . . 115.48(14) ?
C9 C10 H10A . . 108.4 ?
C11 C10 H10A . . 108.4 ?
C9 C10 H10B . . 108.4 ?
C11 C10 H10B . . 108.4 ?
H10A C10 H10B . . 107.5 ?
C10 C11 C12 . . 113.19(14) ?
C10 C11 H11A . . 108.9 ?
C12 C11 H11A . . 108.9 ?
C10 C11 H11B . . 108.9 ?
C12 C11 H11B . . 108.9 ?
H11A C11 H11B . . 107.8 ?
C12 C12 C11 3_677 . 113.92(17) ?
C12 C12 H12A 3_677 . 108.8 ?
C11 C12 H12A . . 108.8 ?
C12 C12 H12B 3_677 . 108.8 ?
C11 C12 H12B . . 108.8 ?
H12A C12 H12B . . 107.7 ?

loop_
_geom_bond_atom_site_label_1
_geom_bond_atom_site_label_2
_geom_bond_site_symmetry_2
_geom_bond_distance
_geom_bond_publ_flag
S1 C2 . 1.7469(18) ?
S1 C7 . 1.7491(19) ?
O1 C9 . 1.2159(19) ?
O2 C9 . 1.297(2) ?
O2 H2 . 0.8200 ?
N1 C7 . 1.306(2) ?
N1 C1 . 1.394(2) ?
N2 C7 . 1.331(2) ?
N2 H2A . 0.8599 ?
N2 H2B . 0.8601 ?
C1 C2 . 1.386(2) ?
C1 C6 . 1.387(2) ?
C2 C3 . 1.383(3) ?
C3 C4 . 1.386(3) ?
C3 H3 . 0.9300 ?
C4 C5 . 1.371(3) ?
C4 C8 . 1.513(3) ?
C5 C6 . 1.377(3) ?
C5 H5 . 0.9300 ?
C6 H6 . 0.9300 ?
C8 H8A . 0.9600 ?
C8 H8B . 0.9600 ?
C8 H8C . 0.9600 ?
C9 C10 . 1.492(2) ?
C10 C11 . 1.513(2) ?
C10 H10A . 0.9700 ?
C10 H10B . 0.9700 ?
C11 C12 . 1.516(2) ?
C11 H11A . 0.9700 ?
C11 H11B . 0.9700 ?
C12 C12 3_677 1.507(4) ?
C12 H12A . 0.9700 ?
C12 H12B . 0.9700 ?

loop_
_geom_hbond_atom_site_label_D
_geom_hbond_atom_site_label_H
_geom_hbond_atom_site_label_A
_geom_hbond_site_symmetry_A
_geom_hbond_distance_DH
_geom_hbond_distance_HA
_geom_hbond_distance_DA
_geom_hbond_angle_DHA
O2 H2 N1 . 0.82 1.79 2.5973(19) 168.5
N2 H2B O1 2_647 0.86 2.10 2.922(2) 159.1
N2 H2A O1 . 0.86 2.19 3.009(2) 159.8

loop_
_geom_torsion_atom_site_label_1
_geom_torsion_atom_site_label_2
_geom_torsion_atom_site_label_3
_geom_torsion_atom_site_label_4
_geom_torsion_site_symmetry_1
_geom_torsion_site_symmetry_2
_geom_torsion_site_symmetry_3
_geom_torsion_site_symmetry_4
_geom_torsion
_geom_torsion_publ_flag
C7 N1 C1 C2 . . . . -0.4(2) ?
C7 N1 C1 C6 . . . . -179.52(17) ?
C6 C1 C2 C3 . . . . 0.3(3) ?
N1 C1 C2 C3 . . . . -178.90(17) ?
C6 C1 C2 S1 . . . . 179.83(14) ?
N1 C1 C2 S1 . . . . 0.64(19) ?
C7 S1 C2 C3 . . . . 178.97(19) ?
C7 S1 C2 C1 . . . . -0.53(13) ?
C1 C2 C3 C4 . . . . -0.4(3) ?
S1 C2 C3 C4 . . . . -179.81(16) ?
C2 C3 C4 C5 . . . . 0.3(3) ?
C2 C3 C4 C8 . . . . -179.5(2) ?
C3 C4 C5 C6 . . . . -0.2(3) ?
C8 C4 C5 C6 . . . . 179.7(2) ?
C4 C5 C6 C1 . . . . 0.1(3) ?
C2 C1 C6 C5 . . . . -0.2(3) ?
N1 C1 C6 C5 . . . . 178.93(18) ?
C1 N1 C7 N2 . . . . 179.78(17) ?
C1 N1 C7 S1 . . . . 0.0(2) ?
C2 S1 C7 N1 . . . . 0.34(15) ?
C2 S1 C7 N2 . . . . -179.49(17) ?
O1 C9 C10 C11 . . . . -0.7(3) ?
O2 C9 C10 C11 . . . . -179.99(16) ?
C9 C10 C11 C12 . . . . -178.51(16) ?
C10 C11 C12 C12 . . . 3_677 179.07(19) ?
